data_4332732
loop_
_publ_author_name
'San Felices, Leire'
'Vitoria, Pablo'
'Guti\'errez-Zorrilla, Juan M.'
'Lezama, Luis'
'Reinoso, Santiago'

_publ_section_title
;
 Hybrid Inorganic&#x2212;Metalorganic Compounds Containing
 Copper(II)-Monosubstituted Keggin Polyanions and Polymeric Copper(I)
 Complexes.
;
_journal_issue 19
_journal_name_full 'Inorganic Chemistry'
_journal_page_first 7748
_journal_page_last 7757
_journal_paper_doi 10.1021/ic060762g
_journal_volume 45
_journal_year 2006
_chemical_compound_source 'synthesis as described'
_chemical_formula_moiety 'C30 H48 Cu4 K3 N6 O50 Si1 W11'
_chemical_formula_sum 'C30 H48 Cu4 K3 N6 O50 Si W11'
_chemical_formula_weight 3714.52
_chemical_name_systematic
;
 ?
;
_space_group_IT_number 54
_symmetry_cell_setting orthorhombic
_symmetry_Int_Tables_number 54
_symmetry_space_group_name_Hall '-P 2bc 2b'
_symmetry_space_group_name_H-M 'P b c b'
_atom_sites_solution_hydrogens geom
_atom_sites_solution_primary direct
_atom_sites_solution_secondary difmap
_audit_creation_date 2006-04-12T16:34:07-00:00
_audit_creation_method 'WinGX routine CIF_UPDATE'
_cell_angle_alpha 90
_cell_angle_beta 90
_cell_angle_gamma 90
_cell_formula_units_Z 4
_cell_length_a 10.9722(4)
_cell_length_b 21.5961(7)
_cell_length_c 28.0216(8)
_cell_measurement_reflns_used 10997
_cell_measurement_temperature 295(2)
_cell_measurement_theta_max 27.5
_cell_measurement_theta_min 3.8
_cell_measurement_wavelength 0.71073
_cell_volume 6639.9(4)
_computing_cell_refinement
;
        CrysAlis RED, Oxford Diffraction Ltd.,
        Version 1.171.29.9 (release 23-03-2006 CrysAlis171 .NET)
        (compiled Mar 23 2006,23:39:28)
;
_computing_data_collection
;
        CrysAlis CCD, Oxford Diffraction Ltd.,
        Version 1.171.29.9 (release 23-03-2006 CrysAlis171 .NET)
        (compiled Mar 23 2006,23:39:28)
;
_computing_data_reduction
;
        CrysAlis RED, Oxford Diffraction Ltd.,
        Version 1.171.29.9 (release 23-03-2006 CrysAlis171 .NET)
        (compiled Mar 23 2006,23:39:28)
;
_computing_molecular_graphics 'Ortep-3 for Windows (Farrugia, 1997)'
_computing_publication_material 'WinGX publication routines (Farrugia, 1999)'
_computing_structure_refinement 'SHELXL-97 (Sheldrick, 1997)'
_computing_structure_solution 'DIRDIF99 (Beurskens et al, 1999)'
_diffrn_ambient_temperature 295(2)
_diffrn_detector_area_resol_mean 8.3504
_diffrn_measured_fraction_theta_full 0.998
_diffrn_measured_fraction_theta_max 0.998
_diffrn_measurement_details
;
  1 omega  -54.00   60.90   0.3000   10.0000
omega____ theta____ kappa____ phi______ omega'___ theta'___ frames
    -       26.0000  -79.0000    0.0000    0.0000    0.0000 383

  2 omega  -54.00   60.90   0.3000   10.0000
omega____ theta____ kappa____ phi______ omega'___ theta'___ frames
    -       26.0000  -79.0000   90.0000    0.0000    0.0000 383

  3 omega  -54.00   60.90   0.3000   10.0000
omega____ theta____ kappa____ phi______ omega'___ theta'___ frames
    -       26.0000  -79.0000  180.0000    0.0000    0.0000 383

  4 omega  -54.00   60.90   0.3000   10.0000
omega____ theta____ kappa____ phi______ omega'___ theta'___ frames
    -       26.0000  -79.0000  270.0000    0.0000    0.0000 383

;
_diffrn_measurement_device_type Xcalibur
_diffrn_measurement_method \w
_diffrn_orient_matrix_UB_11 -0.0007918136
_diffrn_orient_matrix_UB_12 0.018788319
_diffrn_orient_matrix_UB_13 0.0207867614
_diffrn_orient_matrix_UB_21 0.0493897754
_diffrn_orient_matrix_UB_22 -0.0172624222
_diffrn_orient_matrix_UB_23 0.0095392616
_diffrn_orient_matrix_UB_31 0.0417017239
_diffrn_orient_matrix_UB_32 0.0206818915
_diffrn_orient_matrix_UB_33 -0.0108465448
_diffrn_radiation_monochromator graphite
_diffrn_radiation_probe x-ray
_diffrn_radiation_type MoK\a
_diffrn_radiation_wavelength 0.71073
_diffrn_reflns_av_R_equivalents 0.041
_diffrn_reflns_av_unetI/netI 0.0347
_diffrn_reflns_limit_h_max 13
_diffrn_reflns_limit_h_min -13
_diffrn_reflns_limit_k_max 26
_diffrn_reflns_limit_k_min -24
_diffrn_reflns_limit_l_max 31
_diffrn_reflns_limit_l_min -34
_diffrn_reflns_number 42394
_diffrn_reflns_theta_full 26
_diffrn_reflns_theta_max 26
_diffrn_reflns_theta_min 2.54
_exptl_absorpt_coefficient_mu 20.536
_exptl_absorpt_correction_T_max 0.174
_exptl_absorpt_correction_T_min 0.043
_exptl_absorpt_correction_type analytical
_exptl_absorpt_process_details
;
        CrysAlis RED, Oxford Diffraction Ltd.,
        Version 1.171.24 beta (release 23.09.2004 CrysAlis171 .NET)
        (compiled Sep 23 2004,08:58:26)
Analytical numeric absorption correction using a multifaceted crystal
        model based on expressions derived by R.C. Clark & J.S. Reid.
;
_exptl_crystal_colour yellow
_exptl_crystal_density_diffrn 3.716
_exptl_crystal_density_method 'not measured'
_exptl_crystal_description prism
_exptl_crystal_F_000 6684
_exptl_crystal_size_max 0.22
_exptl_crystal_size_mid 0.13
_exptl_crystal_size_min 0.11
_refine_diff_density_max 1.94
_refine_diff_density_min -2.054
_refine_diff_density_rms 0.357
_refine_ls_extinction_method none
_refine_ls_goodness_of_fit_ref 1.31
_refine_ls_hydrogen_treatment constr
_refine_ls_matrix_type full
_refine_ls_number_parameters 347
_refine_ls_number_reflns 6531
_refine_ls_number_restraints 0
_refine_ls_restrained_S_all 1.31
_refine_ls_R_factor_all 0.098
_refine_ls_R_factor_gt 0.0778
_refine_ls_shift/su_max 0
_refine_ls_shift/su_mean 0
_refine_ls_structure_factor_coef Fsqd
_refine_ls_weighting_details 'calc w=1/[\s^2^(Fo^2^)+(0.0132P)^2^+607.8497P] where P=(Fo^2^+2Fc^2^)/3'
_refine_ls_weighting_scheme calc
_refine_ls_wR_factor_gt 0.1477
_refine_ls_wR_factor_ref 0.1523
_reflns_number_gt 5115
_reflns_number_total 6526
_reflns_threshold_expression >2sigma(I)
_cod_data_source_file ic060762gsup1.cif
_cod_data_source_block comp1
_cod_database_code 4332732

loop_
_symmetry_equiv_pos_as_xyz
'x, y, z'
'-x, y+1/2, z'
'x, -y, z+1/2'
'-x, -y+1/2, z+1/2'
'-x, -y, -z'
'x, -y-1/2, -z'
'-x, y, -z-1/2'
'x, y-1/2, -z-1/2'

loop_
_atom_site_label
_atom_site_type_symbol
_atom_site_fract_x
_atom_site_fract_y
_atom_site_fract_z
_atom_site_U_iso_or_equiv
_atom_site_adp_type
_atom_site_occupancy
_atom_site_symmetry_multiplicity
_atom_site_calc_flag
_atom_site_refinement_flags
C2 C 0.676(2) 0.5661(12) 0.1905(9) 0.036(6) Uiso 1 1 d .
H2 H 0.6805 0.5817 0.1597 0.043 Uiso 1 1 calc R
C3 C 0.679(3) 0.5027(13) 0.1976(10) 0.043(6) Uiso 1 1 d .
H3 H 0.6928 0.4775 0.1711 0.052 Uiso 1 1 calc R
C4 C 0.664(2) 0.4754(11) 0.2400(8) 0.027(5) Uiso 1 1 d .
C5 C 0.657(3) 0.5167(16) 0.2768(13) 0.065(10) Uiso 1 1 d .
H5 H 0.6525 0.5015 0.3078 0.078 Uiso 1 1 calc R
C6 C 0.656(3) 0.5794(14) 0.2700(11) 0.046(7) Uiso 1 1 d .
H6 H 0.647 0.6051 0.2964 0.055 Uiso 1 1 calc R
C8 C 0.638(2) 0.8034(12) 0.2778(9) 0.036(6) Uiso 1 1 d .
H8 H 0.6191 0.7763 0.3026 0.043 Uiso 1 1 calc R
C9 C 0.639(2) 0.8658(11) 0.2880(9) 0.030(6) Uiso 1 1 d .
H9 H 0.6213 0.8795 0.3187 0.036 Uiso 1 1 calc R
C10 C 0.6656(19) 0.9072(9) 0.2532(8) 0.018(4) Uiso 1 1 d .
C11 C 0.695(2) 0.8828(11) 0.2069(9) 0.034(6) Uiso 1 1 d .
H11 H 0.7139 0.9094 0.1819 0.041 Uiso 1 1 calc R
C12 C 0.695(3) 0.8186(11) 0.1998(9) 0.036(6) Uiso 1 1 d .
H12 H 0.7184 0.8031 0.1702 0.043 Uiso 1 1 calc R
C14 C 1.038(2) 0.7907(12) 0.2129(9) 0.037(6) Uiso 1 1 d .
H14 H 1.0654 0.7694 0.1861 0.044 Uiso 1 1 calc R
C15 C 1.042(2) 0.8524(11) 0.2113(9) 0.031(6) Uiso 1 1 d .
H15 H 1.0711 0.8729 0.1845 0.037 Uiso 1 1 calc R
C16 C 1 0.8846(15) 0.25 0.027(7) Uiso 1 2 d S
C17 C 1 0.953(2) 0.25 0.060(12) Uiso 1 2 d S
C18 C 0.987(3) 0.9883(13) 0.2085(10) 0.044(7) Uiso 1 1 d .
H18 H 0.978 0.9677 0.1796 0.053 Uiso 1 1 calc R
C19 C 0.986(3) 1.0523(15) 0.2084(12) 0.057(8) Uiso 1 1 d .
H19 H 0.9766 1.0735 0.1797 0.068 Uiso 1 1 calc R
Cu1 Cu 0.3705(2) 0.75 0 0.0395(10) Uani 0.622(9) 2 d SP
Cu7 Cu 1.00968(19) 0.75 0 0.0372(8) Uani 0.378(9) 2 d SP
Cu1I Cu 0.6671(4) 0.69253(15) 0.22349(14) 0.0514(10) Uani 1 1 d .
Cu2I Cu 1 0.6712(2) 0.25 0.078(2) Uani 1 2 d S
N1 N 0.668(2) 0.6050(12) 0.2272(9) 0.055(7) Uiso 1 1 d .
N7 N 0.6620(19) 0.7783(9) 0.2344(7) 0.032(5) Uiso 1 1 d .
N13 N 1 0.7570(15) 0.25 0.038(7) Uiso 1 2 d S
N20 N 1 0.5849(19) 0.25 0.063(11) Uiso 1 2 d S
O1 O 0.197(5) 0.75 0 0.095(14) Uani 1 2 d S
O2 O 0.4531(18) 0.5893(9) -0.1046(6) 0.047(5) Uani 1 1 d .
O3 O 0.451(2) 0.6780(10) 0.1505(7) 0.057(6) Uani 1 1 d .
O4 O 0.686(2) 0.5162(8) 0.0452(10) 0.076(8) Uani 1 1 d .
O5 O 0.924(2) 0.9085(10) 0.1034(6) 0.063(7) Uani 1 1 d .
O6 O 0.926(2) 0.6755(9) 0.1514(7) 0.053(6) Uani 1 1 d .
O7 O 0.395(3) 0.6743(9) -0.0366(9) 0.088(10) Uani 1 1 d .
O8 O 0.531(3) 0.7129(8) -0.1087(9) 0.084(10) Uani 1 1 d .
O9 O 0.396(2) 0.7058(10) 0.0580(9) 0.075(8) Uani 1 1 d .
O10 O 0.5707(18) 0.5928(16) -0.0165(7) 0.091(10) Uani 1 1 d .
O11 O 0.688(2) 0.6286(14) -0.0924(7) 0.080(8) Uani 1 1 d .
O12 O 0.5647(18) 0.6218(10) 0.0755(8) 0.058(6) Uani 1 1 d .
O13 O 0.808(2) 0.5950(15) -0.0164(7) 0.085(9) Uani 1 1 d .
O14 O 0.688(2) 0.7026(9) 0.1260(8) 0.065(7) Uani 1 1 d .
O15 O 0.809(2) 0.6227(11) 0.0749(9) 0.074(8) Uani 1 1 d .
O16 O 0.980(3) 0.6746(9) -0.0329(9) 0.080(9) Uani 1 1 d .
O17 O 0.853(2) 0.7870(10) 0.1078(9) 0.078(9) Uani 1 1 d .
O18 O 0.985(3) 0.7051(9) 0.0600(10) 0.094(10) Uani 1 1 d .
O19 O 0.691(3) 0.6783(13) -0.0196(10) 0.023(6) Uiso 0.5 1 d P
O20 O 0.570(3) 0.7395(14) -0.0372(11) 0.027(7) Uiso 0.5 1 d P
O21 O 0.686(3) 0.7960(12) -0.0423(9) 0.016(6) Uiso 0.5 1 d P
O22 O 0.811(3) 0.7399(13) -0.0345(10) 0.027(7) Uiso 0.5 1 d P
O105 O 0.380(4) 0.523(2) 0.1034(17) 0.177(18) Uiso 1 1 d .
O1W O 1.024(4) 1.0093(18) 0.0542(13) 0.266(16) Uiso 0.5 1 d P
O2W O 0.188(4) 0.657(2) 0.1249(15) 0.162(16) Uiso 1 1 d .
O3W O 1.194(5) 0.797(2) 0.1161(17) 0.174(17) Uiso 1 1 d .
O4W O 1.183(5) 0.912(2) 0.0916(18) 0.20(2) Uiso 1 1 d .
O5W O 0.888(7) 0.433(4) -0.003(3) 0.30(4) Uiso 1 1 d .
Si1 Si 0.6871(8) 0.75 0 0.0164(15) Uiso 1 2 d S
W1 W 0.3705(2) 0.75 0 0.0395(10) Uani 0.378(9) 2 d SP
W2 W 0.52435(11) 0.64309(5) -0.06980(4) 0.0404(3) Uani 1 1 d .
W3 W 0.52470(9) 0.70100(5) 0.10107(3) 0.0276(2) Uani 1 1 d .
W4 W 0.68881(10) 0.59256(4) 0.03136(3) 0.0270(2) Uani 1 1 d .
W5 W 0.85116(9) 0.85715(5) 0.07022(4) 0.0295(2) Uani 1 1 d .
W6 W 0.85225(10) 0.69979(5) 0.10157(4) 0.0309(3) Uani 1 1 d .
W7 W 1.00968(19) 0.75 0 0.0372(8) Uani 0.622(9) 2 d SP
K1 K 0.3322(13) 0.5772(6) 0.0302(5) 0.129(4) Uiso 1 1 d .
K2 K 1.024(4) 1.0093(18) 0.0542(13) 0.266(16) Uiso 0.5 1 d P

loop_
_atom_site_aniso_label
_atom_site_aniso_U_11
_atom_site_aniso_U_22
_atom_site_aniso_U_33
_atom_site_aniso_U_23
_atom_site_aniso_U_13
_atom_site_aniso_U_12
Cu1 0.0266(15) 0.0358(16) 0.056(2) -0.0013(13) 0 0
Cu7 0.0225(11) 0.0296(12) 0.0595(15) 0.0106(10) 0 0
Cu1I 0.066(3) 0.0227(16) 0.065(2) 0.0031(16) -0.004(2) -0.0019(17)
Cu2I 0.083(5) 0.015(2) 0.136(6) 0 0.014(5) 0
O1 0.18(4) 0.045(19) 0.07(2) 0.005(17) 0 0
O2 0.051(12) 0.062(13) 0.027(9) 0.015(9) -0.025(9) -0.025(10)
O3 0.056(14) 0.083(16) 0.032(10) -0.019(10) 0.022(10) -0.036(12)
O4 0.065(15) 0.021(9) 0.14(2) 0.032(12) 0.043(17) 0.010(11)
O5 0.098(18) 0.074(15) 0.018(9) -0.003(10) -0.016(11) -0.062(14)
O6 0.082(16) 0.040(11) 0.037(11) -0.012(9) -0.024(11) 0.025(11)
O7 0.16(3) 0.030(11) 0.076(16) 0.002(11) 0.083(18) -0.002(14)
O8 0.14(3) 0.018(10) 0.094(18) 0.007(11) 0.082(18) 0.004(12)
O9 0.098(19) 0.042(12) 0.085(17) -0.008(12) -0.069(15) 0.003(13)
O10 0.023(11) 0.22(3) 0.034(11) 0.024(15) 0.007(9) -0.046(16)
O11 0.045(13) 0.16(3) 0.032(11) 0.030(14) -0.005(11) -0.008(17)
O12 0.030(10) 0.065(13) 0.078(15) -0.056(12) -0.011(11) 0.001(10)
O13 0.038(12) 0.19(3) 0.033(11) 0.023(14) 0.000(11) -0.027(17)
O14 0.043(12) 0.056(13) 0.096(17) -0.057(12) -0.020(13) 0.009(11)
O15 0.029(11) 0.084(16) 0.108(19) -0.063(15) -0.011(13) 0.013(12)
O16 0.12(2) 0.036(12) 0.087(17) 0.027(12) -0.073(17) -0.014(13)
O17 0.11(2) 0.046(13) 0.078(17) 0.018(12) 0.069(16) 0.003(13)
O18 0.14(3) 0.015(10) 0.12(2) -0.001(12) 0.08(2) 0.023(13)
W1 0.0266(15) 0.0358(16) 0.056(2) -0.0013(13) 0 0
W2 0.0504(7) 0.0442(7) 0.0266(5) -0.0110(5) 0.0052(5) -0.0253(6)
W3 0.0357(6) 0.0286(5) 0.0185(4) 0.0035(4) 0.0030(4) -0.0048(4)
W4 0.0401(6) 0.0185(4) 0.0223(4) 0.0048(3) -0.0035(5) -0.0036(5)
W5 0.0364(6) 0.0276(5) 0.0246(5) -0.0074(4) -0.0002(4) -0.0092(4)
W6 0.0419(6) 0.0307(5) 0.0203(5) 0.0053(4) -0.0017(4) 0.0119(5)
W7 0.0225(11) 0.0296(12) 0.0595(15) 0.0106(10) 0 0

loop_
_atom_type_symbol
_atom_type_description
_atom_type_scat_dispersion_real
_atom_type_scat_dispersion_imag
_atom_type_scat_source
C C 0.0033 0.0016 'International Tables Vol C Tables 4.2.6.8 and 6.1.1.4'
H H 0 0 'International Tables Vol C Tables 4.2.6.8 and 6.1.1.4'
Cu Cu 0.3201 1.2651 'International Tables Vol C Tables 4.2.6.8 and 6.1.1.4'
N N 0.0061 0.0033 'International Tables Vol C Tables 4.2.6.8 and 6.1.1.4'
O O 0.0106 0.006 'International Tables Vol C Tables 4.2.6.8 and 6.1.1.4'
Si Si 0.0817 0.0704 'International Tables Vol C Tables 4.2.6.8 and 6.1.1.4'
W W -0.849 6.8722 'International Tables Vol C Tables 4.2.6.8 and 6.1.1.4'
K K 0.2009 0.2494 'International Tables Vol C Tables 4.2.6.8 and 6.1.1.4'

loop_
_exptl_crystal_face_index_h
_exptl_crystal_face_index_k
_exptl_crystal_face_index_l
_exptl_crystal_face_perp_dist
0 0 1 0.057
0 0 -1 0.055
0 1 0 0.068
0 -1 0 0.058
1 -2 0 0.097
1 2 0 0.106
-1 2 0 0.102
-1 -2 0 0.098

loop_
_geom_angle_atom_site_label_1
_geom_angle_atom_site_label_2
_geom_angle_atom_site_label_3
_geom_angle
_geom_angle_site_symmetry_1
_geom_angle_site_symmetry_3
N1 C2 C3 121(3) . .
N1 C2 H2 119.4 . .
C3 C2 H2 119.4 . .
C4 C3 C2 124(3) . .
C4 C3 H3 118 . .
C2 C3 H3 118 . .
C3 C4 C5 113(3) . .
C3 C4 C10 123(2) . 8_556
C5 C4 C10 123(2) . 8_556
C6 C5 C4 123(3) . .
C6 C5 H5 118.6 . .
C4 C5 H5 118.6 . .
N1 C6 C5 123(3) . .
N1 C6 H6 118.7 . .
C5 C6 H6 118.7 . .
N7 C8 C9 125(2) . .
N7 C8 H8 117.5 . .
C9 C8 H8 117.5 . .
C10 C9 C8 120(2) . .
C10 C9 H9 120.1 . .
C8 C9 H9 120.1 . .
C9 C10 C11 117(2) . .
C9 C10 C4 124(2) . 8_566
C11 C10 C4 118.8(19) . 8_566
C12 C11 C10 119(2) . .
C12 C11 H11 120.3 . .
C10 C11 H11 120.3 . .
N7 C12 C11 122(2) . .
N7 C12 H12 118.8 . .
C11 C12 H12 118.8 . .
C15 C14 N13 125(3) . .
C15 C14 H14 117.3 . .
N13 C14 H14 117.3 . .
C14 C15 C16 118(3) . .
C14 C15 H15 120.9 . .
C16 C15 H15 120.9 . .
C15 C16 C15 119(3) 7_756 .
C15 C16 C17 120.6(16) 7_756 .
C15 C16 C17 120.6(16) . .
C18 C17 C18 114(4) 7_756 .
C18 C17 C16 123(2) 7_756 .
C18 C17 C16 123(2) . .
C19 C18 C17 123(3) . .
C19 C18 H18 118.4 . .
C17 C18 H18 118.4 . .
N20 C19 C18 121(3) 2_755 .
N20 C19 H19 119.7 2_755 .
C18 C19 H19 119.7 . .
O1 Cu1 O9 98.6(8) . 6_575
O1 Cu1 O9 98.6(8) . .
O9 Cu1 O9 162.8(17) 6_575 .
O1 Cu1 O7 98.1(9) . 6_575
O9 Cu1 O7 90.5(10) 6_575 6_575
O9 Cu1 O7 87.1(9) . 6_575
O1 Cu1 O7 98.1(9) . .
O9 Cu1 O7 87.1(9) 6_575 .
O9 Cu1 O7 90.5(10) . .
O7 Cu1 O7 163.8(19) 6_575 .
O1 Cu1 O20 154.1(7) . 6_575
O9 Cu1 O20 100.6(11) 6_575 6_575
O9 Cu1 O20 63.1(10) . 6_575
O7 Cu1 O20 64.5(11) 6_575 6_575
O7 Cu1 O20 100.2(12) . 6_575
O1 Cu1 O20 154.1(7) . .
O9 Cu1 O20 63.1(10) 6_575 .
O9 Cu1 O20 100.6(11) . .
O7 Cu1 O20 100.2(12) 6_575 .
O7 Cu1 O20 64.5(11) . .
O20 Cu1 O20 51.9(15) 6_575 .
O1 Cu1 K1 83.7(2) . 6_575
O9 Cu1 K1 49.0(6) 6_575 6_575
O9 Cu1 K1 133.5(7) . 6_575
O7 Cu1 K1 47.0(6) 6_575 6_575
O7 Cu1 K1 135.5(7) . 6_575
O20 Cu1 K1 95.8(7) 6_575 6_575
O20 Cu1 K1 95.4(7) . 6_575
O1 Cu1 K1 83.7(2) . .
O9 Cu1 K1 133.5(7) 6_575 .
O9 Cu1 K1 49.0(6) . .
O7 Cu1 K1 135.5(7) 6_575 .
O7 Cu1 K1 47.0(6) . .
O20 Cu1 K1 95.4(7) 6_575 .
O20 Cu1 K1 95.8(7) . .
K1 Cu1 K1 167.5(4) 6_575 .
O16 Cu7 O16 160.4(18) 6_575 .
O16 Cu7 O18 89.1(9) 6_575 .
O16 Cu7 O18 88.2(10) . .
O16 Cu7 O18 88.2(10) 6_575 6_575
O16 Cu7 O18 89.1(9) . 6_575
O18 Cu7 O18 164.4(19) . 6_575
O16 Cu7 O1 99.8(9) 6_575 1_655
O16 Cu7 O1 99.8(9) . 1_655
O18 Cu7 O1 97.8(9) . 1_655
O18 Cu7 O1 97.8(9) 6_575 1_655
O16 Cu7 O22 96.8(12) 6_575 .
O16 Cu7 O22 64.6(10) . .
O18 Cu7 O22 100.2(12) . .
O18 Cu7 O22 64.9(11) 6_575 .
O1 Cu7 O22 155.6(7) 1_655 .
O16 Cu7 O22 64.6(10) 6_575 6_575
O16 Cu7 O22 96.8(12) . 6_575
O18 Cu7 O22 64.9(11) . 6_575
O18 Cu7 O22 100.2(12) 6_575 6_575
O1 Cu7 O22 155.6(7) 1_655 6_575
O22 Cu7 O22 48.7(14) . 6_575
N7 Cu1I N1 167.4(10) . .
N13 Cu2I N20 180.000(9) . .
C6 N1 C2 116(3) . .
C6 N1 Cu1I 118(2) . .
C2 N1 Cu1I 126(2) . .
C12 N7 C8 116(2) . .
C12 N7 Cu1I 120.7(17) . .
C8 N7 Cu1I 123.0(17) . .
C14 N13 C14 114(3) 7_756 .
C14 N13 Cu2I 123.0(16) 7_756 .
C14 N13 Cu2I 123.0(16) . .
C19 N20 C19 118(4) 8_556 2_745
C19 N20 Cu2I 121(2) 8_556 .
C19 N20 Cu2I 121(2) 2_745 .
Cu1 O1 W7 180 . 1_455
Cu1 O1 Cu7 180 . 1_455
W7 O1 Cu7 0 1_455 1_455
W4 O4 K1 120.5(13) . 5_665
W4 O4 K2 92.8(12) . 2_745
K1 O4 K2 95.4(10) 5_665 2_745
W2 O7 Cu1 133.5(16) . .
W2 O7 K1 104.4(10) . .
Cu1 O7 K1 103.5(9) . .
W2 O8 W3 137.3(14) . 6_575
W3 O9 Cu1 134.1(15) . .
W3 O9 K1 107.4(9) . .
Cu1 O9 K1 102.1(8) . .
W4 O10 W2 138.3(15) . .
W4 O10 K1 107.3(8) . .
W2 O10 K1 100.1(9) . .
W5 O11 W2 137.3(13) 6_575 .
W3 O12 W4 133.8(12) . .
W3 O12 K1 104.5(8) . .
W4 O12 K1 102.8(7) . .
W4 O13 W5 139.6(17) . 6_575
W4 O13 K2 86.9(10) . 2_745
W5 O13 K2 130.5(13) 6_575 2_745
W3 O14 W6 137.8(13) . .
W6 O15 W4 136.5(13) . .
W6 O15 K2 128.5(12) . 2_745
W4 O15 K2 91.2(10) . 2_745
W5 O16 Cu7 135.0(14) 6_575 .
W5 O17 W6 139.9(15) . .
W6 O18 Cu7 132.0(16) . .
Si1 O19 W4 122.8(14) . .
Si1 O19 W5 121.5(16) . 6_575
W4 O19 W5 96.8(11) . 6_575
Si1 O19 W2 117.8(16) . .
W4 O19 W2 95.5(11) . .
W5 O19 W2 96.3(10) 6_575 .
Si1 O20 O21 53.5(13) . .
Si1 O20 W3 125.9(17) . 6_575
O21 O20 W3 72.6(14) . 6_575
Si1 O20 W2 122.2(16) . .
O21 O20 W2 137.8(19) . .
W3 O20 W2 98.6(12) 6_575 .
Si1 O20 Cu1 114.3(15) . .
O21 O20 Cu1 128.0(18) . .
W3 O20 Cu1 95.0(12) 6_575 .
W2 O20 Cu1 93.3(11) . .
Si1 O21 O20 60.1(14) . .
Si1 O21 W3 123.2(16) . 6_575
O20 O21 W3 63.2(13) . 6_575
Si1 O21 W4 122.7(14) . 6_575
O20 O21 W4 133.3(18) . 6_575
W3 O21 W4 94.0(9) 6_575 6_575
Si1 O21 W6 122.1(15) . 6_575
O20 O21 W6 127.7(16) . 6_575
W3 O21 W6 94.7(9) 6_575 6_575
W4 O21 W6 92.2(9) 6_575 6_575
Si1 O22 W6 123.3(16) . 6_575
Si1 O22 W5 120.8(16) . 6_575
W6 O22 W5 96.7(11) 6_575 6_575
Si1 O22 Cu7 119.5(15) . .
W6 O22 Cu7 95.4(11) 6_575 .
W5 O22 Cu7 94.6(11) 6_575 .
K2 O5W K2 79(3) 6_575 2_745
K2 O5W K1 117(3) 6_575 5_665
K2 O5W K1 128(3) 2_745 5_665
O21 Si1 O21 179(2) . 6_575
O21 Si1 O19 69.6(14) . 6_575
O21 Si1 O19 110.4(14) 6_575 6_575
O21 Si1 O19 110.4(14) . .
O21 Si1 O19 69.6(14) 6_575 .
O19 Si1 O19 177(2) 6_575 .
O21 Si1 O20 66.5(15) . .
O21 Si1 O20 112.5(15) 6_575 .
O19 Si1 O20 111.0(16) 6_575 .
O19 Si1 O20 71.6(15) . .
O21 Si1 O20 112.5(15) . 6_575
O21 Si1 O20 66.5(15) 6_575 6_575
O19 Si1 O20 71.6(15) 6_575 6_575
O19 Si1 O20 111.0(16) . 6_575
O20 Si1 O20 79(2) . 6_575
O21 Si1 O22 111.5(15) . 6_575
O21 Si1 O22 69.5(15) 6_575 6_575
O19 Si1 O22 70.2(15) 6_575 6_575
O19 Si1 O22 107.0(15) . 6_575
O20 Si1 O22 176.4(17) . 6_575
O20 Si1 O22 104.1(14) 6_575 6_575
O21 Si1 O22 69.5(15) . .
O21 Si1 O22 111.5(15) 6_575 .
O19 Si1 O22 107.0(15) 6_575 .
O19 Si1 O22 70.2(15) . .
O20 Si1 O22 104.1(14) . .
O20 Si1 O22 176.4(17) 6_575 .
O22 Si1 O22 72(2) 6_575 .
O2 W2 O7 100.8(12) . .
O2 W2 O8 103.5(10) . .
O7 W2 O8 91.7(10) . .
O2 W2 O10 100.5(10) . .
O7 W2 O10 91.0(11) . .
O8 W2 O10 154.9(12) . .
O2 W2 O11 97.4(11) . .
O7 W2 O11 161.8(12) . .
O8 W2 O11 84.4(11) . .
O10 W2 O11 85.2(9) . .
O2 W2 O20 158.7(10) . .
O7 W2 O20 68.7(11) . .
O8 W2 O20 59.9(11) . .
O10 W2 O20 98.3(12) . .
O11 W2 O20 94.2(12) . .
O2 W2 O19 152.7(10) . .
O7 W2 O19 100.0(12) . .
O8 W2 O19 93.2(12) . .
O10 W2 O19 61.7(10) . .
O11 W2 O19 62.6(10) . .
O20 W2 O19 48.0(10) . .
O2 W2 K1 85.0(7) . .
O7 W2 K1 47.8(7) . .
O8 W2 K1 139.4(7) . .
O10 W2 K1 50.0(6) . .
O11 W2 K1 134.5(7) . .
O20 W2 K1 99.5(8) . .
O19 W2 K1 96.3(7) . .
O3 W3 O9 100.7(12) . .
O3 W3 O8 102.5(12) . 6_575
O9 W3 O8 92.7(9) . 6_575
O3 W3 O12 99.0(11) . .
O9 W3 O12 88.9(9) . .
O8 W3 O12 157.8(12) 6_575 .
O3 W3 O14 99.0(11) . .
O9 W3 O14 160.2(12) . .
O8 W3 O14 84.6(10) 6_575 .
O12 W3 O14 86.5(8) . .
O3 W3 O20 158.1(12) . 6_575
O9 W3 O20 67.7(12) . 6_575
O8 W3 O20 61.2(11) 6_575 6_575
O12 W3 O20 99.3(11) . 6_575
O14 W3 O20 94.1(12) . 6_575
O3 W3 O21 157.4(11) . 6_575
O9 W3 O21 96.3(11) . 6_575
O8 W3 O21 91.4(12) 6_575 6_575
O12 W3 O21 66.4(9) . 6_575
O14 W3 O21 64.3(10) . 6_575
O20 W3 O21 44.2(10) 6_575 6_575
O3 W3 K1 87.5(7) . .
O9 W3 K1 45.9(7) . .
O8 W3 K1 138.6(7) 6_575 .
O12 W3 K1 47.6(6) . .
O14 W3 K1 134.0(6) . .
O20 W3 K1 96.0(8) 6_575 .
O21 W3 K1 93.8(7) 6_575 .
O4 W4 O10 99.0(14) . .
O4 W4 O13 101.6(13) . .
O10 W4 O13 88.4(8) . .
O4 W4 O15 101.3(13) . .
O10 W4 O15 159.7(13) . .
O13 W4 O15 87.9(10) . .
O4 W4 O12 99.2(10) . .
O10 W4 O12 88.3(9) . .
O13 W4 O12 159.2(12) . .
O15 W4 O12 88.2(8) . .
O4 W4 O19 155.6(12) . .
O10 W4 O19 64.4(12) . .
O13 W4 O19 62.2(12) . .
O15 W4 O19 96.4(11) . .
O12 W4 O19 98.0(10) . .
O4 W4 O21 159.4(11) . 6_575
O10 W4 O21 94.5(12) . 6_575
O13 W4 O21 94.2(12) . 6_575
O15 W4 O21 65.9(10) . 6_575
O12 W4 O21 65.6(9) . 6_575
O19 W4 O21 44.9(9) . 6_575
O4 W4 K2 59.9(10) . 2_745
O10 W4 K2 136.1(11) . 2_745
O13 W4 K2 62.6(10) . 2_745
O15 W4 K2 57.6(9) . 2_745
O12 W4 K2 130.3(9) . 2_745
O19 W4 K2 118.8(10) . 2_745
O21 W4 K2 118.3(9) 6_575 2_745
O4 W4 K1 84.5(9) . .
O10 W4 K1 45.7(6) . .
O13 W4 K1 133.8(7) . .
O15 W4 K1 136.3(7) . .
O12 W4 K1 48.3(6) . .
O19 W4 K1 94.2(8) . .
O21 W4 K1 94.1(7) 6_575 .
K2 W4 K1 144.4(7) 2_745 .
O4 W4 K1 38.5(10) . 5_665
O10 W4 K1 70.0(11) . 5_665
O13 W4 K1 76.2(10) . 5_665
O15 W4 K1 128.1(7) . 5_665
O12 W4 K1 121.6(6) . 5_665
O19 W4 K1 117.2(7) . 5_665
O21 W4 K1 161.6(6) 6_575 5_665
K2 W4 K1 71.4(6) 2_745 5_665
K1 W4 K1 82.1(3) . 5_665
O5 W5 O17 103.1(11) . .
O5 W5 O16 101.2(13) . 6_575
O17 W5 O16 90.7(9) . 6_575
O5 W5 O13 101.7(12) . 6_575
O17 W5 O13 155.1(13) . 6_575
O16 W5 O13 86.8(10) 6_575 6_575
O5 W5 O11 99.2(12) . 6_575
O17 W5 O11 87.4(11) . 6_575
O16 W5 O11 159.5(12) 6_575 6_575
O13 W5 O11 86.4(9) 6_575 6_575
O5 W5 O22 157.5(12) . 6_575
O17 W5 O22 61.1(11) . 6_575
O16 W5 O22 65.5(11) 6_575 6_575
O13 W5 O22 95.7(12) 6_575 6_575
O11 W5 O22 96.0(12) 6_575 6_575
O5 W5 O19 155.0(12) . 6_575
O17 W5 O19 94.7(11) . 6_575
O16 W5 O19 96.0(12) 6_575 6_575
O13 W5 O19 61.0(11) 6_575 6_575
O11 W5 O19 63.8(10) 6_575 6_575
O22 W5 O19 47.5(10) 6_575 6_575
O6 W6 O18 99.2(13) . .
O6 W6 O15 99.9(10) . .
O18 W6 O15 90.1(10) . .
O6 W6 O17 103.3(11) . .
O18 W6 O17 89.7(9) . .
O15 W6 O17 156.5(12) . .
O6 W6 O14 99.3(11) . .
O18 W6 O14 161.5(12) . .
O15 W6 O14 86.3(9) . .
O17 W6 O14 86.4(9) . .
O6 W6 O22 158.4(11) . 6_575
O18 W6 O22 67.5(12) . 6_575
O15 W6 O22 97.2(11) . 6_575
O17 W6 O22 61.2(11) . 6_575
O14 W6 O22 94.9(11) . 6_575
O6 W6 O21 156.4(10) . 6_575
O18 W6 O21 99.1(12) . 6_575
O15 W6 O21 65.3(9) . 6_575
O17 W6 O21 91.5(11) . 6_575
O14 W6 O21 63.0(9) . 6_575
O22 W6 O21 45.0(10) 6_575 6_575
O105 K1 O5W 114(2) . 5_665
O105 K1 O7 147.9(14) . .
O5W K1 O7 95.8(19) 5_665 .
O105 K1 O4 107.0(13) . 5_665
O5W K1 O4 69.9(18) 5_665 5_665
O7 K1 O4 92.8(7) . 5_665
O105 K1 O10 103.8(13) . .
O5W K1 O10 136.3(19) 5_665 .
O7 K1 O10 54.3(9) . .
O4 K1 O10 79.7(8) 5_665 .
O105 K1 O9 100.3(13) . .
O5W K1 O9 112.8(19) 5_665 .
O7 K1 O9 55.7(7) . .
O4 K1 O9 148.3(8) 5_665 .
O10 K1 O9 78.4(9) . .
O105 K1 O12 67.2(13) . .
O5W K1 O12 163.8(19) 5_665 .
O7 K1 O12 80.7(9) . .
O4 K1 O12 125.8(8) 5_665 .
O10 K1 O12 53.0(6) . .
O9 K1 O12 52.3(6) . .
O105 K1 W2 133.5(13) . .
O5W K1 W2 110.1(18) 5_665 .
O7 K1 W2 27.8(5) . .
O4 K1 W2 76.4(5) 5_665 .
O10 K1 W2 29.9(5) . .
O9 K1 W2 73.2(6) . .
O12 K1 W2 73.7(5) . .
O105 K1 Cu1 129.2(12) . .
O5W K1 Cu1 97.3(18) 5_665 .
O7 K1 Cu1 29.5(4) . .
O4 K1 Cu1 121.2(6) 5_665 .
O10 K1 Cu1 72.2(7) . .
O9 K1 Cu1 29.0(5) . .
O12 K1 Cu1 71.9(5) . .
W2 K1 Cu1 53.99(19) . .
O105 K1 W4 79.5(12) . .
O5W K1 W4 163.2(18) 5_665 .
O7 K1 W4 72.9(7) . .
O4 K1 W4 97.7(6) 5_665 .
O10 K1 W4 27.0(4) . .
O9 K1 W4 71.5(6) . .
O12 K1 W4 28.9(4) . .
W2 K1 W4 54.5(2) . .
Cu1 K1 W4 79.1(3) . .
O105 K1 W3 77.6(12) . .
O5W K1 W3 136.0(18) 5_665 .
O7 K1 W3 72.9(7) . .
O4 K1 W3 150.2(7) 5_665 .
O10 K1 W3 70.8(6) . .
O9 K1 W3 26.7(4) . .
O12 K1 W3 27.9(4) . .
W2 K1 W3 79.6(3) . .
Cu1 K1 W3 52.77(18) . .
W4 K1 W3 53.48(19) . .

loop_
_geom_bond_atom_site_label_1
_geom_bond_atom_site_label_2
_geom_bond_distance
_geom_bond_site_symmetry_2
C2 N1 1.33(3) .
C2 C3 1.38(4) .
C2 H2 0.93 .
C3 C4 1.34(3) .
C3 H3 0.93 .
C4 C5 1.37(4) .
C4 C10 1.48(3) 8_556
C5 C6 1.37(4) .
C5 H5 0.93 .
C6 N1 1.33(3) .
C6 H6 0.93 .
C8 N7 1.36(3) .
C8 C9 1.38(3) .
C8 H8 0.93 .
C9 C10 1.36(3) .
C9 H9 0.93 .
C10 C11 1.44(3) .
C10 C4 1.48(3) 8_566
C11 C12 1.40(3) .
C11 H11 0.93 .
C12 N7 1.35(3) .
C12 H12 0.93 .
C14 C15 1.33(3) .
C14 N13 1.34(3) .
C14 H14 0.93 .
C15 C16 1.37(3) .
C15 H15 0.93 .
C16 C15 1.37(3) 7_756
C16 C17 1.48(6) .
C17 C18 1.40(4) 7_756
C17 C18 1.40(4) .
C18 C19 1.38(4) .
C18 H18 0.93 .
C19 N20 1.37(4) 2_755
C19 H19 0.93 .
Cu1 O1 1.91(5) .
Cu1 O9 1.91(2) 6_575
Cu1 O9 1.91(2) .
Cu1 O7 1.95(2) 6_575
Cu1 O7 1.95(2) .
Cu1 O20 2.44(3) 6_575
Cu1 O20 2.44(3) .
Cu1 K1 3.849(14) 6_575
Cu1 K1 3.849(14) .
Cu7 O16 1.90(2) 6_575
Cu7 O16 1.90(2) .
Cu7 O18 1.96(2) .
Cu7 O18 1.96(2) 6_575
Cu7 O1 2.05(5) 1_655
Cu7 O22 2.40(3) .
Cu7 O22 2.40(3) 6_575
Cu1I N7 1.88(2) .
Cu1I N1 1.89(3) .
Cu2I N13 1.85(3) .
Cu2I N20 1.86(4) .
N13 C14 1.34(3) 7_756
N20 C19 1.37(4) 8_556
N20 C19 1.37(4) 2_745
O1 W7 2.05(5) 1_455
O1 Cu7 2.05(5) 1_455
O2 W2 1.706(18) .
O3 W3 1.682(18) .
O4 W4 1.694(17) .
O4 K1 2.93(3) 5_665
O4 K2 3.19(5) 2_745
O5 W5 1.651(17) .
O6 W6 1.696(18) .
O7 W2 1.82(2) .
O7 K1 2.89(2) .
O8 W2 1.86(2) .
O8 W3 1.872(18) 6_575
O9 W3 1.86(2) .
O9 K1 2.97(2) .
O10 W4 1.87(2) .
O10 W2 1.92(2) .
O10 K1 2.94(2) .
O11 W5 1.92(2) 6_575
O11 W2 1.93(2) .
O12 W3 1.905(18) .
O12 W4 1.95(2) .
O12 K1 3.01(2) .
O13 W4 1.87(2) .
O13 W5 1.89(2) 6_575
O13 K2 3.28(5) 2_745
O14 W3 1.92(2) .
O14 W6 1.93(2) .
O15 W6 1.88(2) .
O15 W4 1.91(2) .
O15 K2 3.11(4) 2_745
O16 W5 1.89(2) 6_575
O17 W5 1.85(2) .
O17 W6 1.89(2) .
O18 W6 1.87(2) .
O19 Si1 1.64(3) .
O19 W4 2.34(3) .
O19 W5 2.38(3) 6_575
O19 W2 2.43(3) .
O20 Si1 1.67(3) .
O20 O21 1.76(4) .
O20 W3 2.26(3) 6_575
O20 W2 2.33(3) .
O21 Si1 1.55(3) .
O21 W3 2.42(3) 6_575
O21 W4 2.43(3) 6_575
O21 W6 2.47(3) 6_575
O22 Si1 1.68(3) .
O22 W6 2.33(3) 6_575
O22 W5 2.36(3) 6_575
O105 K1 2.42(5) .
O1W K2 3.11(8) 5_775
O5W K2 2.41(8) 6_575
O5W K2 2.49(8) 2_745
O5W K1 2.54(8) 5_665
Si1 O21 1.55(3) 6_575
Si1 O19 1.64(3) 6_575
Si1 O20 1.67(3) 6_575
Si1 O22 1.68(3) 6_575
W2 K1 3.783(14) .
W3 O8 1.872(18) 6_575
W3 O20 2.26(3) 6_575
W3 O21 2.42(3) 6_575
W3 K1 3.944(14) .
W4 O21 2.43(3) 6_575
W4 K2 3.69(4) 2_745
W4 K1 3.927(15) .
W4 K1 4.058(14) 5_665
W5 O16 1.89(2) 6_575
W5 O13 1.89(2) 6_575
W5 O11 1.92(2) 6_575
W5 O22 2.36(3) 6_575
W5 O19 2.38(3) 6_575
W6 O22 2.33(3) 6_575
W6 O21 2.47(3) 6_575
K1 O5W 2.54(8) 5_665
K1 O4 2.93(3) 5_665
